data_7042538
loop_
_publ_author_name
'Bayaguud, Aruuhan'
'Li, JianDa'
'She, Shan'
'Wei, Yongge'

_publ_section_title
;
 A simple synthetic route to polyoxovanadate-based organic-inorganic
 hybrids using EEDQ as an ester coupling agent.
;
_journal_issue 14
_journal_name_full 'Dalton transactions (Cambridge, England : 2003)'
_journal_page_first 4602
_journal_page_last 4608
_journal_paper_doi 10.1039/c7dt00274b
_journal_volume 46
_journal_year 2017
_chemical_formula_moiety 'C34 H62 O25 V6, 2(C16 H36 N)'
_chemical_formula_sum 'C66 H134 N2 O25 V6'
_chemical_formula_weight 1661.38
_space_group_crystal_system monoclinic
_space_group_IT_number 15
_space_group_name_Hall '-C 2yc'
_space_group_name_H-M_alt 'C 1 2/c 1'
_symmetry_space_group_name_Hall '-C 2yc'
_symmetry_space_group_name_H-M 'C 1 2/c 1'
_atom_sites_solution_hydrogens mixed
_audit_creation_date 2016-08-20
_audit_creation_method
;
Olex2 1.2
(compiled 2016.02.19 svn.r3266 for OlexSys, GUI svn.r5155)
;
_audit_update_record
;
2016-09-10 deposited with the CCDC.
2017-02-17 downloaded from the CCDC.
;
_cell_angle_alpha 90
_cell_angle_beta 99.021(3)
_cell_angle_gamma 90
_cell_formula_units_Z 4
_cell_length_a 18.2750(6)
_cell_length_b 17.3035(7)
_cell_length_c 27.3203(11)
_cell_measurement_reflns_used 4756
_cell_measurement_temperature 104.3
_cell_measurement_theta_max 29.3110
_cell_measurement_theta_min 3.2554
_cell_volume 8532.4(6)
_computing_cell_refinement
;
CrysAlisPro, Agilent Technologies,
Version 1.171.35.11 (release 16-05-2011 CrysAlis171 .NET)
(compiled May 16 2011,17:55:39)
;
_computing_data_collection
;
CrysAlisPro, Agilent Technologies,
Version 1.171.35.11 (release 16-05-2011 CrysAlis171 .NET)
(compiled May 16 2011,17:55:39)
;
_computing_data_reduction
;
CrysAlisPro, Agilent Technologies,
Version 1.171.35.11 (release 16-05-2011 CrysAlis171 .NET)
(compiled May 16 2011,17:55:39)
;
_computing_molecular_graphics 'Olex2 (Dolomanov et al., 2009)'
_computing_publication_material 'Olex2 (Dolomanov et al., 2009)'
_computing_structure_refinement 'ShelXL (Sheldrick, 2015)'
_computing_structure_solution 'ShelXT (Sheldrick, 2015)'
_diffrn_ambient_temperature 104.3
_diffrn_detector_area_resol_mean 16.0971
_diffrn_measured_fraction_theta_full 0.998
_diffrn_measured_fraction_theta_max 0.998
_diffrn_measurement_device_type 'Xcalibur, Eos, Gemini'
_diffrn_radiation_type MoK\a
_diffrn_radiation_wavelength 0.71073
_diffrn_reflns_av_R_equivalents 0.0350
_diffrn_reflns_av_unetI/netI 0.0537
_diffrn_reflns_Laue_measured_fraction_full 0.998
_diffrn_reflns_Laue_measured_fraction_max 0.998
_diffrn_reflns_limit_h_max 20
_diffrn_reflns_limit_h_min -22
_diffrn_reflns_limit_k_max 12
_diffrn_reflns_limit_k_min -21
_diffrn_reflns_limit_l_max 33
_diffrn_reflns_limit_l_min -33
_diffrn_reflns_number 19521
_diffrn_reflns_point_group_measured_fraction_full 0.998
_diffrn_reflns_point_group_measured_fraction_max 0.998
_diffrn_reflns_theta_full 25.242
_diffrn_reflns_theta_max 25.999
_diffrn_reflns_theta_min 3.262
_diffrn_source 'Enhance (Mo) X-ray Source'
_exptl_absorpt_coefficient_mu 0.698
_exptl_absorpt_correction_T_max 0.901
_exptl_absorpt_correction_T_min 0.778
_exptl_absorpt_correction_type multi-scan
_exptl_absorpt_process_details
;
CrysAlisPro, Agilent Technologies,
Version 1.171.35.11 (release 16-05-2011 CrysAlis171 .NET)
(compiled May 16 2011,17:55:39)
Empirical absorption correction using spherical harmonics,
 implemented in SCALE3 ABSPACK scaling algorithm.
;
_exptl_crystal_colour red
_exptl_crystal_density_diffrn 1.293
_exptl_crystal_description plate
_exptl_crystal_F_000 3528
_exptl_crystal_size_max 0.4
_exptl_crystal_size_mid 0.3
_exptl_crystal_size_min 0.15
_refine_diff_density_max 1.104
_refine_diff_density_min -1.006
_refine_diff_density_rms 0.094
_refine_ls_extinction_method none
_refine_ls_goodness_of_fit_ref 1.054
_refine_ls_hydrogen_treatment constr
_refine_ls_matrix_type full
_refine_ls_number_parameters 475
_refine_ls_number_reflns 8381
_refine_ls_number_restraints 46
_refine_ls_restrained_S_all 1.056
_refine_ls_R_factor_all 0.1174
_refine_ls_R_factor_gt 0.0843
_refine_ls_shift/su_max 0.000
_refine_ls_shift/su_mean 0.000
_refine_ls_structure_factor_coef Fsqd
_refine_ls_weighting_details 'w=1/[\s^2^(Fo^2^)+(0.0647P)^2^+80.2263P] where P=(Fo^2^+2Fc^2^)/3'
_refine_ls_weighting_scheme calc
_refine_ls_wR_factor_gt 0.1900
_refine_ls_wR_factor_ref 0.2119
_reflns_Friedel_coverage 0.000
_reflns_number_gt 5737
_reflns_number_total 8381
_reflns_threshold_expression 'I > 2\s(I)'
_cod_data_source_file c7dt00274b2.cif
_cod_data_source_block exp_shiererchun
_cod_depositor_comments 'Adding full bibliography for 7042538--7042542.cif.'
_cod_database_code 7042538
_shelx_space_group_comment
;
The symmetry employed for this shelxl refinement is uniquely defined
by the following loop, which should always be used as a source of
symmetry information in preference to the above space-group names.
They are only intended as comments.
;
_shelx_estimated_absorpt_t_max 0.902
_shelx_estimated_absorpt_t_min 0.768
_olex2_refinement_description
;
1. Fixed Uiso
 At 1.2 times of:
  All C(H,H) groups, H20 of O20, All C(H,H,H,H) groups
 At 1.5 times of:
  All C(H,H,H) groups, H14 of O14
2. Restrained distances
 C16-C15
 1.53 with sigma of 0.02
 C17-C16
 1.53 with sigma of 0.02
3. Rigid bond restraints
 C20, C0AA
 with sigma for 1-2 distances of 0.01 and sigma for 1-3 distances of 0.01
 C10, C11, C12, C13
 with sigma for 1-2 distances of 0.01 and sigma for 1-3 distances of 0.01
 C15, C16
 with sigma for 1-2 distances of 0.01 and sigma for 1-3 distances of 0.01
 C17, O20
 with sigma for 1-2 distances of 0.01 and sigma for 1-3 distances of 0.01
4. Uiso/Uaniso restraints and constraints
C20 \\sim C0AA: within 2A with sigma of 0.04 and sigma for terminal atoms of
0.08
C10 \\sim C11 \\sim C12 \\sim C13: within 2A with sigma of 0.04 and sigma for
terminal atoms of 0.08
C15 \\sim C16: within 2A with sigma of 0.04 and sigma for terminal atoms of 0.08
C17 \\sim O20: within 2A with sigma of 0.04 and sigma for terminal atoms of 0.08
5. Others
 Sof(H17C)=Sof(H17D)=Sof(O20)=Sof(H20)=1-FVAR(1)
 Sof(O14)=Sof(H14)=Sof(H17A)=Sof(H17B)=FVAR(1)
 Sof(H20C)=Sof(H20D)=Sof(C0AA)=Sof(H0AA)=Sof(H0AB)=Sof(H0AC)=1-FVAR(2)
 Sof(H20A)=Sof(H20B)=Sof(C21)=Sof(H21A)=Sof(H21B)=Sof(H21C)=FVAR(2)
6.a Rotating group:
 O20(H20)
6.b Secondary CH2 refined with riding coordinates:
 C2(H2A,H2B), C30(H30A,H30B), C1(H1A,H1B), C27(H27A,H27B), C22(H22A,H22B),
 C3(H3A,H3B), C24(H24A,H24B), C23(H23A,H23B), C26(H26A,H26B), C20(H20A,H20B),
 C20(H20C,H20D), C18(H18A,H18B), C19(H19A,H19B), C32(H32A,H32B), C6(H6A,H6B),
 C28(H28A,H28B), C31(H31A,H31B), C7(H7A,H7B), C8(H8A,H8B), C15(H15A,H15B),
 C9(H9A,H9B), C10(H10A,H10B), C14(H14A,H14B), C11(H11A,H11B), C13(H13A,H13B),
 C12(H12A,H12B), C16(H16A,H16B), C17(H17A,H17B), C17(H17C,H17D)
6.c Idealised Me refined as rotating group:
 C29(H29A,H29B,H29C), C21(H21A,H21B,H21C), C25(H25A,H25B,H25C), C33(H33A,H33B,
 H33C), C0AA(H0AA,H0AB,H0AC)
6.d Idealised tetrahedral OH refined as rotating group:
 O14(H14)
;
_shelx_shelxl_version_number 2014/7
_olex2_submission_special_instructions 'No special instructions were received'

loop_
_space_group_symop_operation_xyz
'x, y, z'
'-x, y, -z+1/2'
'x+1/2, y+1/2, z'
'-x+1/2, y+1/2, -z+1/2'
'-x, -y, -z'
'x, -y, z-1/2'
'-x+1/2, -y+1/2, -z'
'x+1/2, -y+1/2, z-1/2'

loop_
_atom_site_label
_atom_site_type_symbol
_atom_site_fract_x
_atom_site_fract_y
_atom_site_fract_z
_atom_site_U_iso_or_equiv
_atom_site_adp_type
_atom_site_occupancy
_atom_site_site_symmetry_order
_atom_site_calc_flag
_atom_site_refinement_flags_posn
_atom_site_refinement_flags_adp
_atom_site_refinement_flags_occupancy
_atom_site_disorder_assembly
_atom_site_disorder_group
V1 V 0.10147(4) 0.87241(5) 0.21390(3) 0.0283(2) Uani 1 1 d . . . . .
V2 V -0.05660(5) 0.77718(5) 0.20304(3) 0.0312(2) Uani 1 1 d . . . . .
V3 V -0.05675(5) 0.96835(5) 0.20294(3) 0.0299(2) Uani 1 1 d . . . . .
O1 O 0.0000 0.8724(3) 0.2500 0.0232(9) Uani 1 2 d S T P . .
O10 O 0.03574(18) 0.7952(2) 0.17222(12) 0.0295(8) Uani 1 1 d . . . . .
O2 O 0.0000 1.0275(3) 0.2500 0.0344(12) Uani 1 2 d S T P . .
O11 O 0.03618(19) 0.9495(2) 0.17279(11) 0.0295(8) Uani 1 1 d . . . . .
O4 O 0.12805(19) 0.7952(2) 0.25898(14) 0.0389(9) Uani 1 1 d . . . . .
O3 O 0.1284(2) 0.9498(2) 0.25883(12) 0.0381(9) Uani 1 1 d . . . . .
O5 O 0.0000 0.7178(3) 0.2500 0.0405(13) Uani 1 2 d S T P . .
O9 O -0.09142(18) 0.8724(2) 0.16354(12) 0.0324(8) Uani 1 1 d . . . . .
O6 O 0.16527(19) 0.8724(2) 0.18007(13) 0.0392(9) Uani 1 1 d . . . . .
O8 O -0.0936(2) 1.0296(2) 0.16247(13) 0.0431(10) Uani 1 1 d . . . . .
O7 O -0.0932(2) 0.7147(2) 0.16356(16) 0.0474(10) Uani 1 1 d . . . . .
N1 N 0.2035(2) 1.1288(3) 0.18519(17) 0.0396(11) Uani 1 1 d . . . . .
C2 C 0.0299(3) 0.7993(3) 0.11967(19) 0.0356(12) Uani 1 1 d . . . . .
H2A H 0.0039 0.7541 0.1049 0.043 Uiso 1 1 calc R . . . .
H2B H 0.0791 0.7994 0.1106 0.043 Uiso 1 1 calc R . . . .
O12 O 0.0495(3) 0.8856(3) 0.03014(15) 0.0713(15) Uani 1 1 d . . . . .
C30 C 0.1191(3) 1.1266(3) 0.1809(2) 0.0407(13) Uani 1 1 d . . . . .
H30A H 0.0990 1.1017 0.1499 0.049 Uiso 1 1 calc R . . . .
H30B H 0.1062 1.0949 0.2075 0.049 Uiso 1 1 calc R . . . .
C1 C 0.0304(3) 0.9458(3) 0.12024(18) 0.0360(12) Uani 1 1 d . . . . .
H1A H 0.0796 0.9457 0.1112 0.043 Uiso 1 1 calc R . . . .
H1B H 0.0044 0.9911 0.1056 0.043 Uiso 1 1 calc R . . . .
C5 C -0.0158(4) 0.8726(4) 0.0431(2) 0.0504(15) Uani 1 1 d . . . . .
C27 C 0.1999(4) 1.1318(4) 0.0894(2) 0.0561(17) Uani 1 1 d . . . . .
H27A H 0.2103 1.0768 0.0910 0.067 Uiso 1 1 calc R . . . .
H27B H 0.1468 1.1386 0.0807 0.067 Uiso 1 1 calc R . . . .
C22 C 0.2374(4) 1.1749(4) 0.2299(2) 0.0480(15) Uani 1 1 d . . . . .
H22A H 0.2205 1.2279 0.2253 0.058 Uiso 1 1 calc R . . . .
H22B H 0.2907 1.1751 0.2312 0.058 Uiso 1 1 calc R . . . .
C3 C -0.0909(3) 0.8725(4) 0.11092(18) 0.0384(12) Uani 1 1 d . . . . .
H3A H -0.1167 0.9180 0.0963 0.046 Uiso 1 1 calc R . . . .
H3B H -0.1170 0.8272 0.0962 0.046 Uiso 1 1 calc R . . . .
O13 O -0.0696(3) 0.8626(5) 0.01427(18) 0.112(3) Uani 1 1 d . . . . .
C24 C 0.2546(4) 1.2037(4) 0.3193(2) 0.0629(19) Uani 1 1 d . . . . .
H24A H 0.3073 1.2077 0.3183 0.075 Uiso 1 1 calc R . . . .
H24B H 0.2328 1.2543 0.3117 0.075 Uiso 1 1 calc R . . . .
C23 C 0.2205(4) 1.1467(4) 0.2797(2) 0.0587(19) Uani 1 1 d . . . . .
H23A H 0.2413 1.0956 0.2868 0.070 Uiso 1 1 calc R . . . .
H23B H 0.1673 1.1438 0.2791 0.070 Uiso 1 1 calc R . . . .
C26 C 0.2269(3) 1.1690(4) 0.1402(2) 0.0421(14) Uani 1 1 d . . . . .
H26A H 0.2806 1.1711 0.1450 0.051 Uiso 1 1 calc R . . . .
H26B H 0.2090 1.2218 0.1393 0.051 Uiso 1 1 calc R . . . .
C4 C -0.0115(3) 0.8723(3) 0.0996(2) 0.0356(12) Uani 1 1 d . . . . .
C20 C 0.3330(3) 0.9492(4) 0.1886(2) 0.0490(16) Uani 1 1 d . U . . .
H20A H 0.3851 0.9412 0.2010 0.059 Uiso 0.796(12) 1 calc R . . A 1
H20B H 0.3046 0.9176 0.2082 0.059 Uiso 0.796(12) 1 calc R . . A 1
H20C H 0.2951 0.9245 0.1649 0.059 Uiso 0.204(12) 1 calc R . . A 2
H20D H 0.3799 0.9450 0.1764 0.059 Uiso 0.204(12) 1 calc R . . A 2
C18 C 0.2298(3) 1.0460(3) 0.1892(2) 0.0401(13) Uani 1 1 d . . . . .
H18A H 0.2067 1.0183 0.1600 0.048 Uiso 1 1 calc R . . . .
H18B H 0.2127 1.0226 0.2176 0.048 Uiso 1 1 calc R . . . .
C19 C 0.3135(3) 1.0347(4) 0.1945(3) 0.0544(17) Uani 1 1 d . . . . .
H19A H 0.3367 1.0529 0.2268 0.065 Uiso 1 1 calc R . . . .
H19B H 0.3327 1.0651 0.1695 0.065 Uiso 1 1 calc R . . . .
C32 C -0.0003(4) 1.1972(4) 0.1741(3) 0.066(2) Uani 1 1 d . . . . .
H32A H -0.0153 1.1627 0.1987 0.079 Uiso 1 1 calc R . . . .
H32B H -0.0162 1.1746 0.1417 0.079 Uiso 1 1 calc R . . . .
C29 C 0.3178(5) 1.1485(5) 0.0522(3) 0.078(2) Uani 1 1 d . . . . .
H29A H 0.3367 1.1717 0.0248 0.118 Uiso 1 1 calc GR . . . .
H29B H 0.3228 1.0934 0.0507 0.118 Uiso 1 1 calc GR . . . .
H29C H 0.3453 1.1673 0.0828 0.118 Uiso 1 1 calc GR . . . .
C6 C 0.0544(6) 0.8906(5) -0.0232(2) 0.081(3) Uani 1 1 d . . . . .
H6A H 0.0166 0.9251 -0.0399 0.098 Uiso 1 1 calc R . . . .
H6B H 0.0480 0.8400 -0.0386 0.098 Uiso 1 1 calc R . . . .
C21 C 0.3167(4) 0.9250(5) 0.1357(3) 0.053(3) Uani 0.796(12) 1 d . . . A 1
H21A H 0.2649 0.9321 0.1236 0.079 Uiso 0.796(12) 1 calc GR . . A 1
H21B H 0.3293 0.8715 0.1329 0.079 Uiso 0.796(12) 1 calc GR . . A 1
H21C H 0.3454 0.9557 0.1164 0.079 Uiso 0.796(12) 1 calc GR . . A 1
C28 C 0.2386(4) 1.1689(5) 0.0498(2) 0.064(2) Uani 1 1 d . . . . .
H28A H 0.2125 1.1541 0.0175 0.076 Uiso 1 1 calc R . . . .
H28B H 0.2347 1.2246 0.0525 0.076 Uiso 1 1 calc R . . . .
C25 C 0.2434(6) 1.1809(6) 0.3706(3) 0.096(3) Uani 1 1 d . . . . .
H25A H 0.1916 1.1726 0.3712 0.143 Uiso 1 1 calc GR . . . .
H25B H 0.2613 1.2213 0.3935 0.143 Uiso 1 1 calc GR . . . .
H25C H 0.2703 1.1341 0.3800 0.143 Uiso 1 1 calc GR . . . .
C31 C 0.0827(4) 1.2041(4) 0.1828(3) 0.065(2) Uani 1 1 d . . . . .
H31A H 0.0980 1.2376 0.1578 0.078 Uiso 1 1 calc R . . . .
H31B H 0.0988 1.2275 0.2149 0.078 Uiso 1 1 calc R . . . .
C33 C -0.0391(5) 1.2753(5) 0.1769(4) 0.116(4) Uani 1 1 d . . . . .
H33A H -0.0168 1.3129 0.1580 0.173 Uiso 1 1 calc GR . . . .
H33B H -0.0341 1.2916 0.2108 0.173 Uiso 1 1 calc GR . . . .
H33C H -0.0906 1.2701 0.1635 0.173 Uiso 1 1 calc GR . . . .
C7 C 0.1326(6) 0.9226(7) -0.0259(3) 0.102(4) Uani 1 1 d . . . . .
H7A H 0.1360 0.9314 -0.0605 0.123 Uiso 1 1 calc R . . . .
H7B H 0.1368 0.9725 -0.0096 0.123 Uiso 1 1 calc R . . . .
C8 C 0.1965(7) 0.8767(6) -0.0048(3) 0.104(3) Uani 1 1 d . . . . .
H8A H 0.1945 0.8278 -0.0223 0.125 Uiso 1 1 calc R . . . .
H8B H 0.1924 0.8654 0.0295 0.125 Uiso 1 1 calc R . . . .
C15 C 0.6920(9) 0.8863(7) 0.0820(4) 0.139(5) Uani 1 1 d D U . . .
H15A H 0.7028 0.9110 0.0521 0.167 Uiso 1 1 calc R . . . .
H15B H 0.7254 0.8427 0.0890 0.167 Uiso 1 1 calc R . . . .
C9 C 0.2707(6) 0.9130(7) -0.0062(3) 0.103(4) Uani 1 1 d . . . . .
H9A H 0.2752 0.9583 0.0150 0.124 Uiso 1 1 calc R . . . .
H9B H 0.2723 0.9304 -0.0397 0.124 Uiso 1 1 calc R . . . .
C10 C 0.3381(8) 0.8606(7) 0.0101(4) 0.120(4) Uani 1 1 d . U . . .
H10A H 0.3346 0.8400 0.0427 0.144 Uiso 1 1 calc R . . . .
H10B H 0.3357 0.8172 -0.0126 0.144 Uiso 1 1 calc R . . . .
C14 C 0.6177(6) 0.8582(11) 0.0732(4) 0.160(7) Uani 1 1 d . . . . .
H14A H 0.6073 0.8430 0.1056 0.192 Uiso 1 1 calc R . . . .
H14B H 0.6203 0.8105 0.0549 0.192 Uiso 1 1 calc R . . . .
C11 C 0.4092(8) 0.8973(8) 0.0121(5) 0.137(4) Uani 1 1 d . U . . .
H11A H 0.4112 0.9402 0.0351 0.164 Uiso 1 1 calc R . . . .
H11B H 0.4115 0.9190 -0.0204 0.164 Uiso 1 1 calc R . . . .
C13 C 0.5497(8) 0.8954(7) 0.0493(6) 0.140(4) Uani 1 1 d . U . . .
H13A H 0.5625 0.9271 0.0226 0.168 Uiso 1 1 calc R . . . .
H13B H 0.5338 0.9304 0.0733 0.168 Uiso 1 1 calc R . . . .
C12 C 0.4823(9) 0.8464(8) 0.0277(6) 0.161(5) Uani 1 1 d . U . . .
H12A H 0.4729 0.8085 0.0522 0.193 Uiso 1 1 calc R . . . .
H12B H 0.4934 0.8187 -0.0011 0.193 Uiso 1 1 calc R . . . .
O14 O 0.7308(4) 0.8493(4) 0.1801(5) 0.122(5) Uani 0.758(12) 1 d . . . B 1
H14 H 0.7757 0.8551 0.1877 0.184 Uiso 0.758(12) 1 calc GR . . B 1
C16 C 0.7068(7) 0.9424(5) 0.1240(3) 0.100(3) Uani 1 1 d D U . . .
H16A H 0.7569 0.9617 0.1252 0.120 Uiso 1 1 calc R . . . .
H16B H 0.6736 0.9860 0.1162 0.120 Uiso 1 1 calc R . . . .
C17 C 0.6994(6) 0.9160(6) 0.1722(4) 0.102(3) Uani 1 1 d D U . . .
H17A H 0.7223 0.9527 0.1967 0.123 Uiso 0.758(12) 1 calc R . . B 1
H17B H 0.6473 0.9119 0.1751 0.123 Uiso 0.758(12) 1 calc R . . B 1
H17C H 0.7470 0.8937 0.1856 0.123 Uiso 0.242(12) 1 calc R . . B 2
H17D H 0.6944 0.9622 0.1915 0.123 Uiso 0.242(12) 1 calc R . . B 2
O20 O 0.6494(12) 0.8673(12) 0.1837(8) 0.071(8) Uani 0.242(12) 1 d . U . B 2
H20 H 0.6024 0.8562 0.1804 0.085 Uiso 0.242(12) 1 d GR . . B 2
C0AA C 0.3380(15) 0.911(2) 0.2373(11) 0.050(8) Uani 0.204(12) 1 d . U . A 2
H0AA H 0.3696 0.9406 0.2617 0.075 Uiso 0.204(12) 1 calc GR . . A 2
H0AB H 0.3583 0.8601 0.2354 0.075 Uiso 0.204(12) 1 calc GR . . A 2
H0AC H 0.2895 0.9074 0.2464 0.075 Uiso 0.204(12) 1 calc GR . . A 2

loop_
_atom_site_aniso_label
_atom_site_aniso_U_11
_atom_site_aniso_U_22
_atom_site_aniso_U_33
_atom_site_aniso_U_23
_atom_site_aniso_U_13
_atom_site_aniso_U_12
V1 0.0217(4) 0.0315(4) 0.0314(4) 0.0008(4) 0.0032(3) -0.0020(4)
V2 0.0256(4) 0.0276(5) 0.0399(5) -0.0067(4) 0.0032(4) -0.0048(4)
V3 0.0392(5) 0.0267(5) 0.0237(4) -0.0005(4) 0.0046(4) 0.0098(4)
O1 0.022(2) 0.028(2) 0.019(2) 0.000 0.0023(17) 0.000
O10 0.0273(17) 0.0285(18) 0.0329(19) -0.0046(16) 0.0055(14) -0.0001(15)
O2 0.064(4) 0.020(2) 0.020(2) 0.000 0.011(2) 0.000
O11 0.043(2) 0.0300(19) 0.0162(16) -0.0011(14) 0.0065(14) -0.0008(16)
O4 0.0253(18) 0.049(2) 0.042(2) 0.0102(19) 0.0046(16) 0.0131(17)
O3 0.039(2) 0.052(2) 0.0234(17) -0.0016(17) 0.0064(15) -0.0239(18)
O5 0.049(3) 0.026(3) 0.048(3) 0.000 0.012(3) 0.000
O9 0.0284(17) 0.040(2) 0.0271(17) -0.0061(17) 0.0001(13) 0.0077(17)
O6 0.0282(18) 0.049(2) 0.042(2) 0.005(2) 0.0081(15) -0.0060(18)
O8 0.063(3) 0.041(2) 0.0254(18) 0.0019(17) 0.0080(18) 0.027(2)
O7 0.041(2) 0.045(2) 0.055(3) -0.020(2) 0.0067(19) -0.0152(19)
N1 0.038(2) 0.040(3) 0.041(2) 0.005(2) 0.007(2) -0.010(2)
C2 0.039(3) 0.032(3) 0.036(3) -0.010(2) 0.007(2) 0.005(2)
O12 0.091(4) 0.099(4) 0.025(2) 0.010(2) 0.013(2) -0.003(3)
C30 0.035(3) 0.043(3) 0.046(3) 0.009(3) 0.011(2) 0.000(3)
C1 0.050(3) 0.034(3) 0.024(3) 0.000(2) 0.007(2) 0.005(3)
C5 0.057(4) 0.055(4) 0.038(3) -0.017(3) 0.000(3) 0.012(3)
C27 0.049(4) 0.077(5) 0.042(3) 0.009(4) 0.005(3) -0.016(4)
C22 0.059(4) 0.041(3) 0.045(3) -0.007(3) 0.013(3) -0.020(3)
C3 0.037(3) 0.045(3) 0.030(3) -0.010(3) -0.005(2) 0.008(3)
O13 0.073(4) 0.217(8) 0.040(3) -0.042(4) -0.008(3) 0.005(4)
C24 0.078(5) 0.066(5) 0.047(4) -0.007(4) 0.017(4) -0.017(4)
C23 0.077(5) 0.054(4) 0.045(4) -0.006(3) 0.010(3) -0.027(4)
C26 0.037(3) 0.048(4) 0.043(3) 0.011(3) 0.011(2) -0.007(3)
C4 0.035(3) 0.027(3) 0.043(3) -0.010(3) 0.000(2) 0.007(2)
C20 0.029(3) 0.065(4) 0.053(4) 0.008(3) 0.004(3) 0.002(3)
C18 0.036(3) 0.043(3) 0.040(3) 0.008(3) 0.004(2) -0.004(3)
C19 0.028(3) 0.064(4) 0.069(4) 0.012(4) 0.002(3) -0.007(3)
C32 0.064(5) 0.069(5) 0.069(5) 0.022(4) 0.025(4) 0.026(4)
C29 0.083(6) 0.106(7) 0.048(4) -0.014(4) 0.017(4) -0.018(5)
C6 0.139(8) 0.085(6) 0.020(3) 0.004(3) 0.016(4) 0.005(6)
C21 0.045(4) 0.073(6) 0.044(4) 0.006(4) 0.019(4) 0.020(4)
C28 0.064(4) 0.087(6) 0.042(4) 0.010(4) 0.011(3) -0.012(4)
C25 0.148(9) 0.097(7) 0.043(4) -0.006(5) 0.020(5) -0.045(6)
C31 0.066(4) 0.047(4) 0.093(6) 0.022(4) 0.047(4) 0.006(3)
C33 0.110(7) 0.099(7) 0.162(10) 0.081(7) 0.099(7) 0.069(6)
C7 0.132(9) 0.129(9) 0.063(5) 0.042(6) 0.064(6) 0.044(7)
C8 0.168(11) 0.087(7) 0.063(5) 0.010(5) 0.037(6) 0.007(8)
C15 0.187(13) 0.143(11) 0.096(8) -0.013(7) 0.050(9) -0.051(10)
C9 0.131(9) 0.132(9) 0.056(5) -0.026(6) 0.039(6) -0.066(8)
C10 0.189(10) 0.093(8) 0.087(7) 0.009(6) 0.044(8) -0.002(8)
C14 0.079(7) 0.31(2) 0.090(7) 0.086(11) 0.019(6) 0.013(10)
C11 0.161(9) 0.149(11) 0.118(9) 0.036(8) 0.078(8) -0.005(7)
C13 0.161(10) 0.098(9) 0.163(12) 0.009(8) 0.033(10) 0.033(7)
C12 0.197(10) 0.116(10) 0.164(12) 0.071(9) 0.008(10) -0.004(7)
O14 0.065(5) 0.047(4) 0.225(12) -0.007(6) -0.072(6) 0.011(4)
C16 0.167(10) 0.063(5) 0.084(6) -0.010(5) 0.066(7) -0.021(6)
C17 0.120(8) 0.086(7) 0.091(7) -0.001(6) -0.013(6) -0.031(6)
O20 0.072(14) 0.049(12) 0.084(15) -0.016(11) -0.009(11) -0.022(10)
C0AA 0.028(14) 0.07(2) 0.056(15) 0.008(14) 0.003(13) 0.012(14)

loop_
_atom_type_symbol
_atom_type_description
_atom_type_scat_dispersion_real
_atom_type_scat_dispersion_imag
_atom_type_scat_source
C C 0.0033 0.0016 'International Tables Vol C Tables 4.2.6.8 and 6.1.1.4'
H H 0.0000 0.0000 'International Tables Vol C Tables 4.2.6.8 and 6.1.1.4'
N N 0.0061 0.0033 'International Tables Vol C Tables 4.2.6.8 and 6.1.1.4'
O O 0.0106 0.0060 'International Tables Vol C Tables 4.2.6.8 and 6.1.1.4'
V V 0.3005 0.5294 'International Tables Vol C Tables 4.2.6.8 and 6.1.1.4'

loop_
_geom_angle_atom_site_label_1
_geom_angle_atom_site_label_2
_geom_angle_atom_site_label_3
_geom_angle
_geom_angle_site_symmetry_1
_geom_angle_site_symmetry_3
V2 V1 V3 66.32(3) 2 2
O1 V1 V2 47.60(9) . 2
O1 V1 V3 47.79(9) . 2
O10 V1 V2 81.69(10) . 2
O10 V1 V3 125.30(10) . 2
O10 V1 O1 77.73(13) . .
O11 V1 V2 125.05(10) . 2
O11 V1 V3 81.32(10) . 2
O11 V1 O1 77.63(13) . .
O11 V1 O10 82.85(14) . .
O4 V1 V2 33.99(11) . 2
O4 V1 V3 88.27(12) . 2
O4 V1 O1 81.59(14) . .
O4 V1 O10 88.18(16) . .
O4 V1 O11 158.68(15) . .
O4 V1 O3 93.90(17) . .
O3 V1 V2 88.36(11) . 2
O3 V1 V3 34.06(11) . 2
O3 V1 O1 81.86(15) . .
O3 V1 O10 158.95(16) . .
O3 V1 O11 87.86(16) . .
O6 V1 V2 138.03(15) . 2
O6 V1 V3 137.87(15) . 2
O6 V1 O1 171.01(14) . .
O6 V1 O10 95.57(17) . .
O6 V1 O11 95.74(17) . .
O6 V1 O4 104.38(18) . .
O6 V1 O3 104.15(18) . .
V1 V2 V2 66.04(3) 2 2
O1 V2 V1 47.43(2) . 2
O1 V2 V2 47.36(8) . 2
O10 V2 V1 124.79(10) . 2
O10 V2 V2 81.34(10) . 2
O10 V2 O1 77.56(10) . .
O4 V2 V1 34.26(11) 2 2
O4 V2 V2 88.44(12) 2 2
O4 V2 O1 81.69(11) 2 .
O4 V2 O10 158.61(16) 2 .
O4 V2 O5 94.23(13) 2 .
O4 V2 O9 88.32(16) 2 .
O5 V2 V1 88.27(10) . 2
O5 V2 V2 34.13(13) . 2
O5 V2 O1 81.49(16) . .
O5 V2 O10 87.81(11) . .
O5 V2 O9 158.29(17) . .
O9 V2 V1 81.74(10) . 2
O9 V2 V2 124.67(10) . 2
O9 V2 O1 77.56(13) . .
O9 V2 O10 82.26(14) . .
O7 V2 V1 137.92(15) . 2
O7 V2 V2 136.77(16) . 2
O7 V2 O1 172.50(17) . .
O7 V2 O10 96.40(18) . .
O7 V2 O4 103.85(19) . 2
O7 V2 O5 102.9(2) . .
O7 V2 O9 97.36(19) . .
V1 V3 V3 66.04(3) 2 2
O1 V3 V1 47.26(2) . 2
O1 V3 V3 47.54(8) . 2
O2 V3 V1 88.24(9) . 2
O2 V3 V3 33.95(12) . 2
O2 V3 O1 81.49(15) . .
O2 V3 O11 87.54(10) . .
O2 V3 O9 157.82(16) . .
O11 V3 V1 123.95(10) . 2
O11 V3 V3 80.77(10) . 2
O11 V3 O1 76.87(10) . .
O3 V3 V1 34.17(11) 2 2
O3 V3 V3 88.35(12) 2 2
O3 V3 O1 81.44(11) 2 .
O3 V3 O2 94.25(13) 2 .
O3 V3 O11 157.73(15) 2 .
O3 V3 O9 88.14(16) 2 .
O9 V3 V1 81.40(10) . 2
O9 V3 V3 124.36(10) . 2
O9 V3 O1 77.07(13) . .
O9 V3 O11 82.19(14) . .
O8 V3 V1 138.31(16) . 2
O8 V3 V3 137.84(15) . 2
O8 V3 O1 171.28(15) . .
O8 V3 O2 104.2(2) . .
O8 V3 O11 96.60(17) . .
O8 V3 O3 104.43(19) . 2
O8 V3 O9 96.48(17) . .
V1 O1 V1 180.0(2) . 2
V1 O1 V2 95.06(10) 2 2
V1 O1 V2 84.97(9) . 2
V1 O1 V2 95.06(10) . .
V1 O1 V2 84.97(9) 2 .
V1 O1 V3 95.02(10) . .
V1 O1 V3 84.94(9) 2 .
V1 O1 V3 84.94(9) . 2
V1 O1 V3 95.02(10) 2 2
V2 O1 V2 85.28(17) 2 .
V2 O1 V3 179.82(16) 2 .
V2 O1 V3 179.82(16) . 2
V2 O1 V3 94.90(3) 2 2
V2 O1 V3 94.90(3) . .
V3 O1 V3 84.92(17) 2 .
V1 O10 V2 109.13(16) . .
C2 O10 V1 118.6(3) . .
C2 O10 V2 119.4(3) . .
V3 O2 V3 112.1(2) 2 .
V1 O11 V3 109.98(15) . .
C1 O11 V1 118.5(3) . .
C1 O11 V3 118.8(3) . .
V2 O4 V1 111.76(18) 2 .
V3 O3 V1 111.76(18) 2 .
V2 O5 V2 111.7(3) . 2
V2 O9 V3 109.82(15) . .
C3 O9 V2 119.0(3) . .
C3 O9 V3 118.6(3) . .
C30 N1 C26 110.8(4) . .
C22 N1 C30 110.9(5) . .
C22 N1 C26 106.2(4) . .
C22 N1 C18 110.9(4) . .
C18 N1 C30 106.8(4) . .
C18 N1 C26 111.3(4) . .
O10 C2 H2A 109.5 . .
O10 C2 H2B 109.5 . .
O10 C2 C4 110.9(4) . .
H2A C2 H2B 108.0 . .
C4 C2 H2A 109.5 . .
C4 C2 H2B 109.5 . .
C5 O12 C6 118.3(6) . .
N1 C30 H30A 108.5 . .
N1 C30 H30B 108.5 . .
H30A C30 H30B 107.5 . .
C31 C30 N1 115.0(5) . .
C31 C30 H30A 108.5 . .
C31 C30 H30B 108.5 . .
O11 C1 H1A 109.4 . .
O11 C1 H1B 109.4 . .
O11 C1 C4 111.1(4) . .
H1A C1 H1B 108.0 . .
C4 C1 H1A 109.4 . .
C4 C1 H1B 109.4 . .
O12 C5 C4 111.5(5) . .
O13 C5 O12 123.0(6) . .
O13 C5 C4 125.5(7) . .
H27A C27 H27B 108.1 . .
C26 C27 H27A 109.6 . .
C26 C27 H27B 109.6 . .
C28 C27 H27A 109.6 . .
C28 C27 H27B 109.6 . .
C28 C27 C26 110.2(5) . .
N1 C22 H22A 108.3 . .
N1 C22 H22B 108.3 . .
N1 C22 C23 116.1(5) . .
H22A C22 H22B 107.4 . .
C23 C22 H22A 108.3 . .
C23 C22 H22B 108.3 . .
O9 C3 H3A 109.5 . .
O9 C3 H3B 109.5 . .
O9 C3 C4 110.9(4) . .
H3A C3 H3B 108.0 . .
C4 C3 H3A 109.5 . .
C4 C3 H3B 109.5 . .
H24A C24 H24B 107.8 . .
C23 C24 H24A 109.0 . .
C23 C24 H24B 109.0 . .
C25 C24 H24A 109.0 . .
C25 C24 H24B 109.0 . .
C25 C24 C23 113.1(6) . .
C22 C23 C24 108.1(5) . .
C22 C23 H23A 110.1 . .
C22 C23 H23B 110.1 . .
C24 C23 H23A 110.1 . .
C24 C23 H23B 110.1 . .
H23A C23 H23B 108.4 . .
N1 C26 C27 116.4(5) . .
N1 C26 H26A 108.2 . .
N1 C26 H26B 108.2 . .
C27 C26 H26A 108.2 . .
C27 C26 H26B 108.2 . .
H26A C26 H26B 107.3 . .
C2 C4 C1 111.0(4) . .
C2 C4 C5 108.0(4) . .
C2 C4 C3 111.2(5) . .
C5 C4 C1 108.0(5) . .
C3 C4 C1 110.8(4) . .
C3 C4 C5 107.7(4) . .
H20A C20 H20B 108.0 . .
H20C C20 H20D 108.3 . .
C19 C20 H20A 109.4 . .
C19 C20 H20B 109.4 . .
C19 C20 H20C 109.9 . .
C19 C20 H20D 109.9 . .
C21 C20 H20A 109.4 . .
C21 C20 H20B 109.4 . .
C21 C20 C19 111.0(6) . .
C0AA C20 H20C 109.9 . .
C0AA C20 H20D 109.9 . .
C0AA C20 C19 108.7(14) . .
N1 C18 H18A 108.4 . .
N1 C18 H18B 108.4 . .
N1 C18 C19 115.6(5) . .
H18A C18 H18B 107.4 . .
C19 C18 H18A 108.4 . .
C19 C18 H18B 108.4 . .
C20 C19 H19A 109.4 . .
C20 C19 H19B 109.4 . .
C18 C19 C20 111.0(5) . .
C18 C19 H19A 109.4 . .
C18 C19 H19B 109.4 . .
H19A C19 H19B 108.0 . .
H32A C32 H32B 107.8 . .
C31 C32 H32A 109.1 . .
C31 C32 H32B 109.1 . .
C31 C32 C33 112.7(7) . .
C33 C32 H32A 109.1 . .
C33 C32 H32B 109.1 . .
H29A C29 H29B 109.5 . .
H29A C29 H29C 109.5 . .
H29B C29 H29C 109.5 . .
C28 C29 H29A 109.5 . .
C28 C29 H29B 109.5 . .
C28 C29 H29C 109.5 . .
O12 C6 H6A 110.6 . .
O12 C6 H6B 110.6 . .
O12 C6 C7 105.5(6) . .
H6A C6 H6B 108.8 . .
C7 C6 H6A 110.6 . .
C7 C6 H6B 110.6 . .
C20 C21 H21A 109.5 . .
C20 C21 H21B 109.5 . .
C20 C21 H21C 109.5 . .
H21A C21 H21B 109.5 . .
H21A C21 H21C 109.5 . .
H21B C21 H21C 109.5 . .
C27 C28 H28A 108.5 . .
C27 C28 H28B 108.5 . .
C29 C28 C27 115.3(6) . .
C29 C28 H28A 108.5 . .
C29 C28 H28B 108.5 . .
H28A C28 H28B 107.5 . .
C24 C25 H25A 109.5 . .
C24 C25 H25B 109.5 . .
C24 C25 H25C 109.5 . .
H25A C25 H25B 109.5 . .
H25A C25 H25C 109.5 . .
H25B C25 H25C 109.5 . .
C30 C31 C32 111.5(6) . .
C30 C31 H31A 109.3 . .
C30 C31 H31B 109.3 . .
C32 C31 H31A 109.3 . .
C32 C31 H31B 109.3 . .
H31A C31 H31B 108.0 . .
C32 C33 H33A 109.5 . .
C32 C33 H33B 109.5 . .
C32 C33 H33C 109.5 . .
H33A C33 H33B 109.5 . .
H33A C33 H33C 109.5 . .
H33B C33 H33C 109.5 . .
C6 C7 H7A 107.7 . .
C6 C7 H7B 107.7 . .
H7A C7 H7B 107.1 . .
C8 C7 C6 118.4(9) . .
C8 C7 H7A 107.7 . .
C8 C7 H7B 107.7 . .
C7 C8 H8A 108.4 . .
C7 C8 H8B 108.4 . .
C7 C8 C9 115.6(10) . .
H8A C8 H8B 107.4 . .
C9 C8 H8A 108.4 . .
C9 C8 H8B 108.4 . .
H15A C15 H15B 107.7 . .
C14 C15 H15A 108.8 . .
C14 C15 H15B 108.8 . .
C14 C15 C16 113.8(12) . .
C16 C15 H15A 108.8 . .
C16 C15 H15B 108.8 . .
C8 C9 H9A 108.4 . .
C8 C9 H9B 108.4 . .
C8 C9 C10 115.6(10) . .
H9A C9 H9B 107.4 . .
C10 C9 H9A 108.4 . .
C10 C9 H9B 108.4 . .
C9 C10 H10A 108.4 . .
C9 C10 H10B 108.4 . .
H10A C10 H10B 107.5 . .
C11 C10 C9 115.3(10) . .
C11 C10 H10A 108.4 . .
C11 C10 H10B 108.4 . .
C15 C14 H14A 104.7 . .
C15 C14 H14B 104.7 . .
C15 C14 C13 130.3(15) . .
H14A C14 H14B 105.7 . .
C13 C14 H14A 104.7 . .
C13 C14 H14B 104.7 . .
C10 C11 H11A 107.7 . .
C10 C11 H11B 107.7 . .
C10 C11 C12 118.5(12) . .
H11A C11 H11B 107.1 . .
C12 C11 H11A 107.7 . .
C12 C11 H11B 107.7 . .
C14 C13 H13A 107.3 . .
C14 C13 H13B 107.3 . .
C14 C13 C12 120.2(12) . .
H13A C13 H13B 106.9 . .
C12 C13 H13A 107.3 . .
C12 C13 H13B 107.3 . .
C11 C12 H12A 109.1 . .
C11 C12 H12B 109.1 . .
C13 C12 C11 112.6(12) . .
C13 C12 H12A 109.1 . .
C13 C12 H12B 109.1 . .
H12A C12 H12B 107.8 . .
C17 O14 H14 109.5 . .
C15 C16 H16A 107.8 . .
C15 C16 H16B 107.8 . .
H16A C16 H16B 107.1 . .
C17 C16 C15 118.0(9) . .
C17 C16 H16A 107.8 . .
C17 C16 H16B 107.8 . .
O14 C17 C16 109.8(11) . .
O14 C17 H17A 109.7 . .
O14 C17 H17B 109.7 . .
C16 C17 H17A 109.7 . .
C16 C17 H17B 109.7 . .
C16 C17 H17C 105.6 . .
C16 C17 H17D 105.6 . .
H17A C17 H17B 108.2 . .
H17C C17 H17D 106.1 . .
O20 C17 C16 126.7(13) . .
O20 C17 H17C 105.6 . .
O20 C17 H17D 105.6 . .
C17 O20 H20 145.8 . .
C20 C0AA H0AA 109.5 . .
C20 C0AA H0AB 109.5 . .
C20 C0AA H0AC 109.5 . .
H0AA C0AA H0AB 109.5 . .
H0AA C0AA H0AC 109.5 . .
H0AB C0AA H0AC 109.5 . .

loop_
_geom_bond_atom_site_label_1
_geom_bond_atom_site_label_2
_geom_bond_distance
_geom_bond_site_symmetry_2
V1 V2 3.0200(12) 2
V1 V3 3.0278(12) 2
V1 O1 2.2326(8) .
V1 O10 2.024(3) .
V1 O11 2.011(3) .
V1 O4 1.830(4) .
V1 O3 1.831(4) .
V1 O6 1.598(4) .
V2 V1 3.0201(12) 2
V2 V2 3.0331(17) 2
V2 O1 2.239(4) .
V2 O10 2.025(3) .
V2 O4 1.818(4) 2
V2 O5 1.832(3) .
V2 O9 2.017(4) .
V2 O7 1.598(4) .
V3 V1 3.0279(12) 2
V3 V3 3.0400(17) 2
V3 O1 2.252(4) .
V3 O2 1.832(3) .
V3 O11 2.027(4) .
V3 O3 1.826(4) 2
V3 O9 2.026(4) .
V3 O8 1.602(4) .
O1 V1 2.2327(8) 2
O1 V2 2.239(4) 2
O1 V3 2.252(4) 2
O10 C2 1.425(6) .
O2 V3 1.832(3) 2
O11 C1 1.425(6) .
O4 V2 1.818(4) 2
O3 V3 1.826(4) 2
O5 V2 1.832(3) 2
O9 C3 1.439(6) .
N1 C30 1.527(7) .
N1 C22 1.508(7) .
N1 C26 1.531(7) .
N1 C18 1.510(7) .
C2 H2A 0.9700 .
C2 H2B 0.9700 .
C2 C4 1.530(7) .
O12 C5 1.316(8) .
O12 C6 1.476(7) .
C30 H30A 0.9700 .
C30 H30B 0.9700 .
C30 C31 1.502(8) .
C1 H1A 0.9700 .
C1 H1B 0.9700 .
C1 C4 1.545(7) .
C5 O13 1.173(8) .
C5 C4 1.532(8) .
C27 H27A 0.9700 .
C27 H27B 0.9700 .
C27 C26 1.539(8) .
C27 C28 1.524(9) .
C22 H22A 0.9700 .
C22 H22B 0.9700 .
C22 C23 1.521(8) .
C3 H3A 0.9700 .
C3 H3B 0.9700 .
C3 C4 1.530(7) .
C24 H24A 0.9700 .
C24 H24B 0.9700 .
C24 C23 1.522(9) .
C24 C25 1.502(9) .
C23 H23A 0.9700 .
C23 H23B 0.9700 .
C26 H26A 0.9700 .
C26 H26B 0.9700 .
C20 H20A 0.9700 .
C20 H20B 0.9700 .
C20 H20C 0.9700 .
C20 H20D 0.9700 .
C20 C19 1.536(9) .
C20 C21 1.490(10) .
C20 C0AA 1.47(3) .
C18 H18A 0.9700 .
C18 H18B 0.9700 .
C18 C19 1.525(8) .
C19 H19A 0.9700 .
C19 H19B 0.9700 .
C32 H32A 0.9700 .
C32 H32B 0.9700 .
C32 C31 1.504(10) .
C32 C33 1.532(10) .
C29 H29A 0.9600 .
C29 H29B 0.9600 .
C29 H29C 0.9600 .
C29 C28 1.480(10) .
C6 H6A 0.9700 .
C6 H6B 0.9700 .
C6 C7 1.546(13) .
C21 H21A 0.9600 .
C21 H21B 0.9600 .
C21 H21C 0.9600 .
C28 H28A 0.9700 .
C28 H28B 0.9700 .
C25 H25A 0.9600 .
C25 H25B 0.9600 .
C25 H25C 0.9600 .
C31 H31A 0.9700 .
C31 H31B 0.9700 .
C33 H33A 0.9600 .
C33 H33B 0.9600 .
C33 H33C 0.9600 .
C7 H7A 0.9700 .
C7 H7B 0.9700 .
C7 C8 1.454(13) .
C8 H8A 0.9700 .
C8 H8B 0.9700 .
C8 C9 1.501(14) .
C15 H15A 0.9700 .
C15 H15B 0.9700 .
C15 C14 1.427(16) .
C15 C16 1.494(11) .
C9 H9A 0.9700 .
C9 H9B 0.9700 .
C9 C10 1.539(16) .
C10 H10A 0.9700 .
C10 H10B 0.9700 .
C10 C11 1.440(16) .
C14 H14A 0.9700 .
C14 H14B 0.9700 .
C14 C13 1.459(15) .
C11 H11A 0.9700 .
C11 H11B 0.9700 .
C11 C12 1.600(18) .
C13 H13A 0.9700 .
C13 H13B 0.9700 .
C13 C12 1.536(18) .
C12 H12A 0.9700 .
C12 H12B 0.9700 .
O14 H14 0.8200 .
O14 C17 1.291(12) .
C16 H16A 0.9700 .
C16 H16B 0.9700 .
C16 C17 1.420(10) .
C17 H17A 0.9700 .
C17 H17B 0.9700 .
C17 H17C 0.9700 .
C17 H17D 0.9700 .
C17 O20 1.32(2) .
O20 H20 0.8703 .
C0AA H0AA 0.9600 .
C0AA H0AB 0.9600 .
C0AA H0AC 0.9600 .

loop_
_geom_torsion_atom_site_label_1
_geom_torsion_atom_site_label_2
_geom_torsion_atom_site_label_3
_geom_torsion_atom_site_label_4
_geom_torsion
_geom_torsion_site_symmetry_1
_geom_torsion_site_symmetry_4
V1 V2 O5 V2 -47.17(2) 2 2
V1 V3 O2 V3 47.01(2) 2 2
V1 O10 C2 C4 -68.8(5) . .
V1 O11 C1 C4 68.8(5) . .
V2 V1 O3 V3 -47.54(18) 2 2
V2 O10 C2 C4 68.6(5) . .
V2 O9 C3 C4 -68.7(5) . .
V3 V1 O4 V2 47.63(19) 2 2
V3 O11 C1 C4 -69.1(5) . .
V3 O9 C3 C4 69.4(5) . .
O1 V1 O4 V2 0.08(19) . 2
O1 V1 O3 V3 -0.18(19) . 2
O1 V2 O5 V2 -0.002(0) . 2
O1 V3 O2 V3 0.000(0) . 2
O10 V1 O4 V2 -77.8(2) . 2
O10 V1 O3 V3 14.0(6) . 2
O10 V2 O5 V2 77.75(10) . 2
O10 C2 C4 C1 61.9(6) . .
O10 C2 C4 C5 -179.9(5) . .
O10 C2 C4 C3 -61.9(5) . .
O11 V1 O4 V2 -12.9(6) . 2
O11 V1 O3 V3 77.6(2) . 2
O11 V3 O2 V3 -77.09(10) . 2
O11 C1 C4 C2 -62.0(6) . .
O11 C1 C4 C5 179.8(4) . .
O11 C1 C4 C3 62.0(6) . .
O4 V1 O3 V3 -81.1(2) . 2
O4 V2 O5 V2 -80.93(12) 2 2
O3 V1 O4 V2 81.2(2) . 2
O3 V3 O2 V3 80.67(12) 2 2
O9 V2 O5 V2 15.2(3) . 2
O9 V3 O2 V3 -14.9(3) . 2
O9 C3 C4 C2 62.0(6) . .
O9 C3 C4 C1 -62.0(6) . .
O9 C3 C4 C5 -179.9(5) . .
O6 V1 O4 V2 -173.1(2) . 2
O6 V1 O3 V3 173.0(2) . 2
O8 V3 O2 V3 -173.27(16) . 2
O7 V2 O5 V2 173.81(16) . 2
N1 C30 C31 C32 175.3(5) . .
N1 C22 C23 C24 -175.9(6) . .
N1 C18 C19 C20 -169.5(5) . .
O12 C5 C4 C2 -70.6(7) . .
O12 C5 C4 C1 49.5(7) . .
O12 C5 C4 C3 169.2(5) . .
O12 C6 C7 C8 63.1(10) . .
C30 N1 C22 C23 58.4(7) . .
C30 N1 C26 C27 -60.3(7) . .
C30 N1 C18 C19 -179.3(5) . .
C5 O12 C6 C7 168.6(7) . .
C22 N1 C30 C31 51.9(7) . .
C22 N1 C26 C27 179.1(5) . .
C22 N1 C18 C19 -58.4(6) . .
O13 C5 C4 C2 109.4(8) . .
O13 C5 C4 C1 -130.5(8) . .
O13 C5 C4 C3 -10.8(10) . .
C26 N1 C30 C31 -65.9(7) . .
C26 N1 C22 C23 178.9(6) . .
C26 N1 C18 C19 59.6(6) . .
C26 C27 C28 C29 72.1(9) . .
C18 N1 C30 C31 172.8(5) . .
C18 N1 C22 C23 -60.1(7) . .
C18 N1 C26 C27 58.3(6) . .
C6 O12 C5 O13 2.3(12) . .
C6 O12 C5 C4 -177.8(6) . .
C6 C7 C8 C9 -176.8(8) . .
C21 C20 C19 C18 74.8(7) . .
C28 C27 C26 N1 -169.7(6) . .
C25 C24 C23 C22 -178.4(8) . .
C33 C32 C31 C30 178.8(7) . .
C7 C8 C9 C10 -172.6(8) . .
C8 C9 C10 C11 -175.7(9) . .
C15 C14 C13 C12 158.4(15) . .
C15 C16 C17 O14 44.8(15) . .
C15 C16 C17 O20 -37(2) . .
C9 C10 C11 C12 -178.9(10) . .
C10 C11 C12 C13 -155.8(12) . .
C14 C15 C16 C17 62.9(17) . .
C14 C13 C12 C11 169.7(11) . .
C16 C15 C14 C13 76.2(18) . .
C0AA C20 C19 C18 -86.6(13) . .
